data_1568686
loop_
_publ_author_name
'Wang, Hu'
'Jones, Leighton O.'
'Zhao, Tian'
'Hwang, Inhong'
'Lynch, Vincent M.'
'Khashab, Niveen M.'
'Schatz, George C.'
'Page, Zachariah A.'
'Sessler, Jonathan L.'

_publ_section_title
;
 Fluorescent copolymer aggregate sensor for lithium chloride.
;
_journal_issue 15
_journal_name_full 'Chemical science'
_journal_page_first 4120
_journal_page_last 4125
_journal_paper_doi 10.1039/d2sc05342j
_journal_volume 14
_journal_year 2023
_chemical_formula_moiety 'C58 H68 N4 O10, C14 H16 N, 2.229(C2 H3 N), H2 O, Cl'
_chemical_formula_sum 'C76.46 H92.69 Cl N7.23 O11'
_chemical_formula_weight 1324.45
_space_group_crystal_system triclinic
_space_group_IT_number 2
_space_group_name_Hall '-P 1'
_space_group_name_H-M_alt 'P -1'
_atom_sites_solution_hydrogens mixed
_atom_sites_solution_primary dual
_audit_creation_date 2021-06-21
_audit_creation_method
;
Olex2 1.3
(compiled 2020.11.12 svn.r5f609507 for OlexSys, GUI svn.r6272)
;
_audit_update_record
;
2022-07-01 deposited with the CCDC.	2023-03-22 downloaded from the CCDC.
;
_cell_angle_alpha 104.805(6)
_cell_angle_beta 97.924(5)
_cell_angle_gamma 96.664(5)
_cell_formula_units_Z 2
_cell_length_a 12.7225(8)
_cell_length_b 15.8452(10)
_cell_length_c 18.7186(13)
_cell_measurement_reflns_used 4089
_cell_measurement_temperature 100.03(16)
_cell_measurement_theta_max 73.1180
_cell_measurement_theta_min 3.5280
_cell_volume 3568.0(4)
_computing_cell_refinement 'CrysAlisPro 1.171.41.93a (Rigaku OD, 2020)'
_computing_data_collection 'CrysAlisPro 1.171.41.93a (Rigaku OD, 2020)'
_computing_data_reduction 'CrysAlisPro 1.171.41.93a (Rigaku OD, 2020)'
_computing_molecular_graphics 'Olex2 1.3 (Dolomanov et al., 2009)'
_computing_publication_material 'Olex2 1.3 (Dolomanov et al., 2009)'
_computing_structure_refinement 'SHELXL 2018/3 (Sheldrick, 2015)'
_computing_structure_solution 'SHELXT  (Sheldrick, 2015)'
_diffrn_ambient_environment N~2~
_diffrn_ambient_temperature 100.03(16)
_diffrn_detector 'CCD plate'
_diffrn_detector_area_resol_mean 5.2940
_diffrn_detector_type AtlasS2
_diffrn_measured_fraction_theta_full 0.987
_diffrn_measured_fraction_theta_max 0.950
_diffrn_measurement_details
;
List of Runs (angles in degrees, time in seconds):

  # Type    Start    End  Width  t~exp~   \w     \q     \k     \f   Frames
#--------------------------------------------------------------------------
  1  \w   -115.00 -16.00   1.00   13.50    --  -41.59 -57.00  60.00   99
  2  \w    -55.00  33.00   1.00   13.50    --  -41.59  38.00-150.00   88
  3  \w      6.00  76.00   1.00   13.50    --   41.59 -99.00 -90.00   70
  4  \w    -21.00  74.00   1.00   13.50    --   41.59 -77.00 -60.00   95
  5  \w     24.00 107.00   1.00   40.50    --  107.09 -94.00-180.00   83
  6  \w     57.00 133.00   1.00   40.50    --  107.09 -45.00   0.00   76
  7  \w     78.00 175.00   1.00   40.50    --  107.09  59.00 -18.00   97
  8  \w     59.00 130.00   1.00   40.50    --  107.09 -61.00 -90.00   71
  9  \w     36.00 128.00   1.00   40.50    --  107.09 -45.00-180.00   92
 10  \w     27.00 107.00   1.00   40.50    --  107.09 -94.00  60.00   80
 11  \w     64.00 107.00   1.00   40.50    --  107.09 -94.00 -90.00   43
 12  \w     21.00 169.00   1.00   40.50    --  107.09   0.00 150.00  148
;
_diffrn_measurement_device 'four-circle diffractometer'
_diffrn_measurement_device_type 'SuperNova, Dual, Cu at home/near, AtlasS2'
_diffrn_measurement_method '\w scans'
_diffrn_orient_matrix_type 'CrysAlisPro convention (1999,Acta A55,543-557)'
_diffrn_orient_matrix_UB_11 0.1095505000
_diffrn_orient_matrix_UB_12 -0.0325520000
_diffrn_orient_matrix_UB_13 0.0011470000
_diffrn_orient_matrix_UB_21 -0.0528795000
_diffrn_orient_matrix_UB_22 -0.0861411000
_diffrn_orient_matrix_UB_23 -0.0600471000
_diffrn_orient_matrix_UB_31 0.0230563000
_diffrn_orient_matrix_UB_32 0.0434984000
_diffrn_orient_matrix_UB_33 -0.0621861000
_diffrn_radiation_monochromator mirror
_diffrn_radiation_probe x-ray
_diffrn_radiation_type 'Cu K\a'
_diffrn_radiation_wavelength 1.54184
_diffrn_reflns_av_unetI/netI 0.0702
_diffrn_reflns_Laue_measured_fraction_full 0.987
_diffrn_reflns_Laue_measured_fraction_max 0.950
_diffrn_reflns_limit_h_max 15
_diffrn_reflns_limit_h_min -15
_diffrn_reflns_limit_k_max 19
_diffrn_reflns_limit_k_min -19
_diffrn_reflns_limit_l_max 21
_diffrn_reflns_limit_l_min -23
_diffrn_reflns_number 18197
_diffrn_reflns_point_group_measured_fraction_full 0.987
_diffrn_reflns_point_group_measured_fraction_max 0.950
_diffrn_reflns_theta_full 67.684
_diffrn_reflns_theta_max 73.407
_diffrn_reflns_theta_min 2.921
_diffrn_source 'micro-focus sealed X-ray tube'
_diffrn_source_type 'SuperNova (Cu) X-ray Source'
_exptl_absorpt_coefficient_mu 0.996
_exptl_absorpt_correction_T_max 0.971
_exptl_absorpt_correction_T_min 0.867
_exptl_absorpt_correction_type analytical
_exptl_absorpt_process_details
;
CrysAlisPro 1.171.41.93a (Rigaku Oxford Diffraction, 2020)
Analytical numeric absorption correction using a multifaceted crystal
model based on expressions derived by R.C. Clark & J.S. Reid.
(Clark, R. C. & Reid, J. S. (1995). Acta Cryst. A51, 887-897)
Empirical absorption correction using spherical harmonics,
implemented in SCALE3 ABSPACK scaling algorithm.
;
_exptl_crystal_colour 'clear colourless'
_exptl_crystal_colour_lustre clear
_exptl_crystal_colour_primary colourless
_exptl_crystal_density_diffrn 1.233
_exptl_crystal_description prism
_exptl_crystal_F_000 1414
_exptl_crystal_size_max 0.244
_exptl_crystal_size_mid 0.129
_exptl_crystal_size_min 0.032
_refine_diff_density_max 0.507
_refine_diff_density_min -0.337
_refine_diff_density_rms 0.070
_refine_ls_extinction_method none
_refine_ls_goodness_of_fit_ref 1.042
_refine_ls_hydrogen_treatment constr
_refine_ls_matrix_type full
_refine_ls_number_parameters 950
_refine_ls_number_reflns 18197
_refine_ls_number_restraints 634
_refine_ls_restrained_S_all 1.030
_refine_ls_R_factor_all 0.0846
_refine_ls_R_factor_gt 0.0589
_refine_ls_shift/su_max 0.000
_refine_ls_shift/su_mean 0.000
_refine_ls_structure_factor_coef Fsqd
_refine_ls_weighting_details 'w=1/[\s^2^(Fo^2^)+(0.1123P)^2^] where P=(Fo^2^+2Fc^2^)/3'
_refine_ls_weighting_scheme calc
_refine_ls_wR_factor_gt 0.1769
_refine_ls_wR_factor_ref 0.1919
_reflns_Friedel_coverage 0.000
_reflns_number_gt 12649
_reflns_number_total 18197
_reflns_threshold_expression 'I > 2\s(I)'
_twin_special_details
;
Component 2 rotated by -179.9912\% 
around [0.00 0.00 1.00] (reciprocal) or [0.23 0.30 0.93] (direct)
;
_cod_data_source_file d2sc05342j4.cif
_cod_data_source_block 1-3calix-dibnzylhcl
_cod_depositor_comments 'Adding full bibliography for 1568686.cif.'
_cod_database_code 1568686
_shelx_shelxl_version_number 2018/3
_chemical_oxdiff_formula C76H92N7O11Cl
_shelx_space_group_comment
;
The symmetry employed for this shelxl refinement is uniquely defined
by the following loop, which should always be used as a source of
symmetry information in preference to the above space-group names.
They are only intended as comments.
;
_olex2_refinement_description
;
1. Twinned data refinement
 Scales: 0.4875(11)
 0.5125(11)
2. Fixed Uiso
 At 1.2 times of:
  All C(H) groups, All C(H,H) groups, All N(H) groups, All N(H,H) groups
 At 1.5 times of:
  All C(H,H,H) groups, All C(H,H,H,H,H,H) groups, All O(H,H) groups
3. Restrained distances
 C76A-N7
 1.15 with sigma of 0.03
 C80-N78
 2.6 with sigma of 0.02
 N78-C79
 1.15 with sigma of 0.02
 C76-N7
 1.15 with sigma of 0.03
 C76-C75
 1.45 with sigma of 0.03
 C79-C80
 1.45 with sigma of 0.02
 C75A-C76A
 1.45 with sigma of 0.03
 N6-C73 \\sim N6A-C73
 with sigma of 0.04
 N6-C74 \\sim N6A-C74A
 with sigma of 0.02
 C73-C74 \\sim C73-C74A
 with sigma of 0.02
4. Uiso/Uaniso restraints and constraints
All non-hydrogen atoms restrained to be isotropic: with sigma of 0.01 and sigma
for terminal atoms of 0.02
Uanis(N6A) = Uanis(N6)
Uanis(C74A) = Uanis(C74)
5. Others
 Sof(H41)=Sof(O10A)=Sof(O9A)=Sof(C57A)=Sof(C77)=Sof(H77A)=Sof(H77B)=Sof(H77C)=
 Sof(C79)=Sof(C80)=Sof(H80A)=Sof(H80B)=Sof(H80C)=Sof(N78)=1-FVAR(1)
 Sof(O9)=Sof(O10)=Sof(H42)=Sof(C57)=Sof(C58)=Sof(H58A)=Sof(H58B)=Sof(H58C)=
 FVAR(1)
 Sof(C75A)=Sof(H75D)=Sof(H75E)=Sof(H75F)=Sof(C76A)=1-FVAR(2)
 Sof(C75)=Sof(H75A)=Sof(H75B)=Sof(H75C)=Sof(C76)=FVAR(2)
 Sof(H73D)=Sof(H73E)=Sof(H73F)=Sof(C74A)=Sof(N6A)=1-FVAR(3)
 Sof(N6)=Sof(H73A)=Sof(H73B)=Sof(H73C)=Sof(C74)=FVAR(3)
6.a Free rotating group:
 O11(H11A,H11B)
6.b Secondary CH2 refined with riding coordinates:
 C33(H33A,H33B), C34(H34A,H34B), C35(H35A,H35B), C36(H36A,H36B), C37(H37A,
 H37B), C38(H38A,H38B), C45(H45A,H45B), C46(H46A,H46B), C47(H47A,H47B),
 C48(H48A,H48B), C49(H49A,H49B), C50(H50A,H50B), N5(H5A,H5B), C59(H59A,H59B),
 C66(H66A,H66B)
6.c Me refined with riding coordinates:
 C58(H58A,H58B,H58C), C77(H77A,H77B,H77C)
6.d Aromatic/amide H refined with riding coordinates:
 N1(H1), N2(H2), N3(H3), N4(H4), C2(H2A), C3(H3A), C7(H7), C8(H8), C12(H12),
 C13(H13), C17(H17), C18(H18), C28(H28), C29(H29), C31(H31), C32(H32), C40(H40),
  C41(H41), C42(H42), C43(H43), C52(H52), C53(H53), C55(H55), C56(H56),
 C61(H61), C62(H62), C63(H63), C64(H64), C65(H65), C68(H68), C69(H69), C70(H70),
  C71(H71), C72(H72)
6.e Idealised Me refined as rotating group:
 C21(H21A,H21B,H21C), C22(H22A,H22B,H22C), C23(H23A,H23B,H23C), C24(H24A,H24B,
 H24C), C25(H25A,H25B,H25C), C26(H26A,H26B,H26C), C73(H73A,H73B,H73C), C73(H73D,
 H73E,H73F), C75(H75A,H75B,H75C), C80(H80A,H80B,H80C), C75A(H75D,H75E,H75F)
;
_olex2_submission_special_instructions 'No special instructions were received'
_oxdiff_exptl_absorpt_empirical_details
;
Empirical correction (ABSPACK) includes:
- Absorption correction using spherical harmonics
- Frame scaling
;
_oxdiff_exptl_absorpt_empirical_full_max 1.454
_oxdiff_exptl_absorpt_empirical_full_min 0.850
_oxdiff_twin_integration_method simultaneous
_oxdiff_twin_items 2

loop_
_space_group_symop_operation_xyz
'x, y, z'
'-x, -y, -z'

loop_
_atom_site_label
_atom_site_type_symbol
_atom_site_fract_x
_atom_site_fract_y
_atom_site_fract_z
_atom_site_U_iso_or_equiv
_atom_site_adp_type
_atom_site_occupancy
_atom_site_site_symmetry_order
_atom_site_calc_flag
_atom_site_refinement_flags_posn
_atom_site_refinement_flags_adp
_atom_site_refinement_flags_occupancy
_atom_site_disorder_assembly
_atom_site_disorder_group
O1 O 0.8391(3) 1.0267(2) 0.54784(16) 0.0351(7) Uani 1 1 d . U . . .
O2 O 0.9097(3) 1.0573(2) 0.70381(17) 0.0349(7) Uani 1 1 d . U . . .
O3 O 0.8521(2) 1.0850(2) 0.84518(17) 0.0319(7) Uani 1 1 d . U . . .
O4 O 0.7100(2) 0.98334(19) 0.90420(18) 0.0317(6) Uani 1 1 d . U . . .
O5 O 0.7491(3) 0.8337(2) 0.92392(18) 0.0338(7) Uani 1 1 d . U . . .
O6 O 0.9183(3) 0.7565(2) 0.86624(18) 0.0381(8) Uani 1 1 d . U . . .
O7 O 0.9901(2) 0.7035(2) 0.72480(16) 0.0307(6) Uani 1 1 d . U . . .
O8 O 0.8417(2) 0.5660(2) 0.61629(16) 0.0294(6) Uani 1 1 d . U . . .
O9 O 0.2522(3) 0.8552(3) 0.9264(2) 0.0376(10) Uani 0.771(4) 1 d . U P A 1
O10 O 0.3126(3) 0.9837(3) 0.9048(2) 0.0331(9) Uani 0.771(4) 1 d . U P A 1
N1 N 0.7526(3) 0.7147(2) 0.24518(19) 0.0250(7) Uani 1 1 d . U . . .
H1 H 0.744612 0.708766 0.289689 0.030 Uiso 1 1 calc R U . . .
N2 N 0.5068(3) 0.7272(2) 0.29205(19) 0.0255(7) Uani 1 1 d . U . . .
H2 H 0.556503 0.718764 0.326014 0.031 Uiso 1 1 calc R U . . .
N3 N 0.4985(3) 0.5295(2) 0.32396(19) 0.0245(7) Uani 1 1 d . U . . .
H3 H 0.551260 0.572727 0.347900 0.029 Uiso 1 1 calc R U . . .
N4 N 0.7440(3) 0.5151(2) 0.27716(18) 0.0226(6) Uani 1 1 d . U . . .
H4 H 0.742626 0.560019 0.315829 0.027 Uiso 1 1 calc R U . . .
C1 C 0.8139(3) 0.6675(3) 0.1986(2) 0.0244(8) Uani 1 1 d . U . . .
C2 C 0.8047(4) 0.6946(3) 0.1344(2) 0.0340(10) Uani 1 1 d . U . . .
H2A H 0.838113 0.673826 0.092328 0.041 Uiso 1 1 calc R U . . .
C3 C 0.7356(4) 0.7600(3) 0.1428(2) 0.0353(10) Uani 1 1 d . U . . .
H3A H 0.713900 0.789875 0.106577 0.042 Uiso 1 1 calc R U . . .
C4 C 0.7062(3) 0.7722(3) 0.2115(2) 0.0265(8) Uani 1 1 d . U . . .
C5 C 0.6338(3) 0.8326(3) 0.2496(2) 0.0254(8) Uani 1 1 d . U . . .
C6 C 0.5243(3) 0.7807(3) 0.2459(2) 0.0268(8) Uani 1 1 d . U . . .
C7 C 0.4279(4) 0.7755(3) 0.2007(3) 0.0346(10) Uani 1 1 d . U . . .
H7 H 0.415406 0.805134 0.162907 0.041 Uiso 1 1 calc R U . . .
C8 C 0.3505(4) 0.7181(3) 0.2206(3) 0.0348(10) Uani 1 1 d . U . . .
H8 H 0.276664 0.702393 0.198358 0.042 Uiso 1 1 calc R U . . .
C9 C 0.4005(3) 0.6888(3) 0.2776(2) 0.0262(8) Uani 1 1 d . U . . .
C10 C 0.3577(3) 0.6305(3) 0.3228(2) 0.0270(8) Uani 1 1 d . U . . .
C11 C 0.3936(3) 0.5403(3) 0.3024(2) 0.0240(8) Uani 1 1 d . U . . .
C12 C 0.3376(3) 0.4580(3) 0.2653(2) 0.0262(8) Uani 1 1 d . U . . .
H12 H 0.263543 0.444817 0.243484 0.031 Uiso 1 1 calc R U . . .
C13 C 0.4097(3) 0.3958(3) 0.2653(2) 0.0247(8) Uani 1 1 d . U . . .
H13 H 0.392428 0.333791 0.243266 0.030 Uiso 1 1 calc R U . . .
C14 C 0.5087(3) 0.4415(3) 0.3027(2) 0.0229(8) Uani 1 1 d . U . . .
C15 C 0.6153(3) 0.4089(2) 0.3169(2) 0.0228(8) Uani 1 1 d . U . . .
C16 C 0.6871(3) 0.4317(2) 0.2636(2) 0.0230(8) Uani 1 1 d . U . . .
C17 C 0.7098(3) 0.3810(3) 0.1987(2) 0.0285(9) Uani 1 1 d . U . . .
H17 H 0.682104 0.320326 0.175711 0.034 Uiso 1 1 calc R U . . .
C18 C 0.7833(3) 0.4359(3) 0.1714(2) 0.0258(8) Uani 1 1 d . U . . .
H18 H 0.812413 0.418218 0.126764 0.031 Uiso 1 1 calc R U . . .
C19 C 0.8037(3) 0.5180(3) 0.2212(2) 0.0241(8) Uani 1 1 d . U . . .
C20 C 0.8774(3) 0.6007(3) 0.2227(2) 0.0267(8) Uani 1 1 d . U . . .
C21 C 0.6196(4) 0.9039(3) 0.2083(2) 0.0316(9) Uani 1 1 d . U . . .
H21A H 0.566847 0.939432 0.228648 0.047 Uiso 1 1 calc R U . . .
H21B H 0.594247 0.875591 0.154678 0.047 Uiso 1 1 calc R U . . .
H21C H 0.688616 0.942198 0.215294 0.047 Uiso 1 1 calc R U . . .
C22 C 0.2334(3) 0.6161(3) 0.3056(3) 0.0367(10) Uani 1 1 d . U . . .
H22A H 0.208393 0.673465 0.317650 0.055 Uiso 1 1 calc R U . . .
H22B H 0.204592 0.579978 0.335943 0.055 Uiso 1 1 calc R U . . .
H22C H 0.208560 0.585802 0.252232 0.055 Uiso 1 1 calc R U . . .
C23 C 0.3941(4) 0.6758(3) 0.4069(3) 0.0326(9) Uani 1 1 d . U . . .
H23A H 0.472591 0.683284 0.419333 0.049 Uiso 1 1 calc R U . . .
H23B H 0.362126 0.639204 0.435856 0.049 Uiso 1 1 calc R U . . .
H23C H 0.370705 0.733777 0.419345 0.049 Uiso 1 1 calc R U . . .
C24 C 0.5939(3) 0.3078(3) 0.3015(2) 0.0278(8) Uani 1 1 d . U . . .
H24A H 0.546989 0.291907 0.334934 0.042 Uiso 1 1 calc R U . . .
H24B H 0.662166 0.286010 0.310450 0.042 Uiso 1 1 calc R U . . .
H24C H 0.558908 0.280956 0.249173 0.042 Uiso 1 1 calc R U . . .
C25 C 0.9553(4) 0.5759(3) 0.1676(3) 0.0341(10) Uani 1 1 d . U . . .
H25A H 0.995740 0.531733 0.181285 0.051 Uiso 1 1 calc R U . . .
H25B H 1.005336 0.628824 0.169779 0.051 Uiso 1 1 calc R U . . .
H25C H 0.914436 0.551509 0.116530 0.051 Uiso 1 1 calc R U . . .
C26 C 0.9436(3) 0.6425(3) 0.3015(2) 0.0286(8) Uani 1 1 d . U . . .
H26A H 0.988003 0.600611 0.315334 0.043 Uiso 1 1 calc R U . . .
H26B H 0.895103 0.657039 0.337626 0.043 Uiso 1 1 calc R U . . .
H26C H 0.990077 0.696492 0.301849 0.043 Uiso 1 1 calc R U . . .
C27 C 0.6866(3) 0.8813(3) 0.3316(2) 0.0255(8) Uani 1 1 d . U . . .
C28 C 0.7986(4) 0.9024(3) 0.3525(3) 0.0329(9) Uani 1 1 d . U . . .
H28 H 0.842539 0.883982 0.316142 0.039 Uiso 1 1 calc R U . . .
C29 C 0.8468(4) 0.9495(3) 0.4250(2) 0.0316(9) Uani 1 1 d . U . . .
H29 H 0.922977 0.961413 0.438154 0.038 Uiso 1 1 calc R U . . .
C30 C 0.7841(4) 0.9790(3) 0.4781(2) 0.0289(9) Uani 1 1 d . U . . .
C31 C 0.6729(4) 0.9598(3) 0.4592(2) 0.0309(9) Uani 1 1 d . U . . .
H31 H 0.629428 0.979558 0.495553 0.037 Uiso 1 1 calc R U . . .
C32 C 0.6254(3) 0.9111(3) 0.3860(2) 0.0268(8) Uani 1 1 d . U . . .
H32 H 0.549240 0.898069 0.373283 0.032 Uiso 1 1 calc R U . . .
C33 C 0.7778(4) 1.0632(3) 0.6032(3) 0.0412(11) Uani 1 1 d . U . . .
H33A H 0.731875 1.015291 0.614720 0.049 Uiso 1 1 calc R U . . .
H33B H 0.730783 1.101357 0.584403 0.049 Uiso 1 1 calc R U . . .
C34 C 0.8540(5) 1.1161(3) 0.6718(3) 0.0482(13) Uani 1 1 d . U . . .
H34A H 0.906099 1.158835 0.658868 0.058 Uiso 1 1 calc R U . . .
H34B H 0.814312 1.149652 0.708502 0.058 Uiso 1 1 calc R U . . .
C35 C 0.9857(4) 1.1006(3) 0.7699(2) 0.0360(10) Uani 1 1 d . U . . .
H35A H 1.037469 1.144876 0.758538 0.043 Uiso 1 1 calc R U . . .
H35B H 1.026446 1.056454 0.784984 0.043 Uiso 1 1 calc R U . . .
C36 C 0.9356(4) 1.1464(3) 0.8354(2) 0.0338(10) Uani 1 1 d . U . . .
H36A H 0.990631 1.167466 0.881580 0.041 Uiso 1 1 calc R U . . .
H36B H 0.906210 1.198069 0.825046 0.041 Uiso 1 1 calc R U . . .
C37 C 0.7971(4) 1.1241(3) 0.9036(2) 0.0326(9) Uani 1 1 d . U . . .
H37A H 0.786284 1.184254 0.901149 0.039 Uiso 1 1 calc R U . . .
H37B H 0.840164 1.128875 0.953111 0.039 Uiso 1 1 calc R U . . .
C38 C 0.6909(3) 1.0673(3) 0.8937(3) 0.0294(9) Uani 1 1 d . U . . .
H38A H 0.648417 1.095776 0.930892 0.035 Uiso 1 1 calc R U . . .
H38B H 0.649941 1.058972 0.842819 0.035 Uiso 1 1 calc R U . . .
C39 C 0.6230(3) 0.9284(3) 0.9118(2) 0.0273(8) Uani 1 1 d . U . . .
C40 C 0.5188(3) 0.9477(3) 0.9080(2) 0.0269(8) Uani 1 1 d . U . . .
H40 H 0.502687 1.000565 0.897016 0.032 Uiso 1 1 calc R U . . .
C41 C 0.4376(4) 0.8878(3) 0.9206(2) 0.0281(9) Uani 1 1 d . U . . .
H41 H 0.366221 0.900297 0.918382 0.034 Uiso 0.229(4) 1 calc R U P A 2
C42 C 0.4614(4) 0.8108(3) 0.9362(2) 0.0302(9) Uani 1 1 d . U . . .
H42 H 0.406472 0.771729 0.946288 0.036 Uiso 0.771(4) 1 calc R U P A 1
C43 C 0.5646(4) 0.7897(3) 0.9374(2) 0.0318(9) Uani 1 1 d . U . . .
H43 H 0.579548 0.735979 0.947130 0.038 Uiso 1 1 calc R U . . .
C44 C 0.6456(4) 0.8475(3) 0.9243(2) 0.0283(9) Uani 1 1 d . U . . .
C45 C 0.7710(4) 0.7486(3) 0.9318(3) 0.0362(10) Uani 1 1 d . U . . .
H45A H 0.730525 0.700644 0.888460 0.043 Uiso 1 1 calc R U . . .
H45B H 0.749440 0.738972 0.978238 0.043 Uiso 1 1 calc R U . . .
C46 C 0.8902(4) 0.7494(4) 0.9350(3) 0.0407(11) Uani 1 1 d . U . . .
H46A H 0.930113 0.799999 0.976409 0.049 Uiso 1 1 calc R U . . .
H46B H 0.909785 0.694279 0.944934 0.049 Uiso 1 1 calc R U . . .
C47 C 1.0265(4) 0.7407(4) 0.8630(3) 0.0398(11) Uani 1 1 d . U . . .
H47A H 1.031793 0.678775 0.862806 0.048 Uiso 1 1 calc R U . . .
H47B H 1.075772 0.780304 0.907587 0.048 Uiso 1 1 calc R U . . .
C48 C 1.0576(4) 0.7578(3) 0.7925(2) 0.0356(10) Uani 1 1 d . U . . .
H48A H 1.055097 0.820632 0.794771 0.043 Uiso 1 1 calc R U . . .
H48B H 1.132630 0.747692 0.790650 0.043 Uiso 1 1 calc R U . . .
C49 C 0.9961(3) 0.6120(3) 0.7121(2) 0.0306(9) Uani 1 1 d . U . . .
H49A H 0.951791 0.586292 0.743200 0.037 Uiso 1 1 calc R U . . .
H49B H 1.071351 0.603507 0.725772 0.037 Uiso 1 1 calc R U . . .
C50 C 0.9552(3) 0.5675(3) 0.6305(2) 0.0292(9) Uani 1 1 d . U . . .
H50A H 0.990348 0.600318 0.599421 0.035 Uiso 1 1 calc R U . . .
H50B H 0.971620 0.506474 0.617456 0.035 Uiso 1 1 calc R U . . .
C51 C 0.7894(3) 0.5236(3) 0.5449(2) 0.0247(8) Uani 1 1 d . U . . .
C52 C 0.6790(3) 0.5220(3) 0.5300(2) 0.0257(8) Uani 1 1 d . U . . .
H52 H 0.642335 0.546425 0.569409 0.031 Uiso 1 1 calc R U . . .
C53 C 0.6223(3) 0.4851(3) 0.4580(2) 0.0247(8) Uani 1 1 d . U . . .
H53 H 0.546887 0.484748 0.448766 0.030 Uiso 1 1 calc R U . . .
C54 C 0.6732(3) 0.4483(3) 0.3983(2) 0.0248(8) Uani 1 1 d . U . . .
C55 C 0.7825(3) 0.4452(3) 0.4158(2) 0.0313(9) Uani 1 1 d . U . . .
H55 H 0.818273 0.417002 0.377226 0.038 Uiso 1 1 calc R U . . .
C56 C 0.8403(3) 0.4815(3) 0.4872(2) 0.0316(9) Uani 1 1 d . U . . .
H56 H 0.914713 0.477986 0.497270 0.038 Uiso 1 1 calc R U . . .
C57 C 0.3246(5) 0.9059(4) 0.9176(3) 0.0304(12) Uani 0.771(4) 1 d . U P A 1
C58 C 0.2058(11) 1.0054(14) 0.9056(9) 0.041(3) Uani 0.771(4) 1 d . U P A 1
H58A H 0.203854 1.063155 0.895813 0.061 Uiso 0.771(4) 1 calc R U P A 1
H58B H 0.154749 0.960262 0.866662 0.061 Uiso 0.771(4) 1 calc R U P A 1
H58C H 0.186291 1.007653 0.954798 0.061 Uiso 0.771(4) 1 calc R U P A 1
N5 N 0.8538(3) 0.7983(2) 0.6555(2) 0.0298(8) Uani 1 1 d . U . . .
H5A H 0.900812 0.761068 0.663167 0.036 Uiso 1 1 calc R U . . .
H5B H 0.859078 0.840853 0.699525 0.036 Uiso 1 1 calc R U . . .
C59 C 0.7415(3) 0.7471(3) 0.6348(3) 0.0332(9) Uani 1 1 d . U . . .
H59A H 0.731839 0.710449 0.669811 0.040 Uiso 1 1 calc R U . . .
H59B H 0.732118 0.706723 0.583608 0.040 Uiso 1 1 calc R U . . .
C60 C 0.6564(3) 0.8062(3) 0.6375(3) 0.0293(9) Uani 1 1 d . U . . .
C61 C 0.5984(4) 0.8122(3) 0.5709(2) 0.0336(9) Uani 1 1 d . U . . .
H61 H 0.615199 0.782075 0.524056 0.040 Uiso 1 1 calc R U . . .
C62 C 0.5159(4) 0.8622(3) 0.5729(3) 0.0357(10) Uani 1 1 d . U . . .
H62 H 0.475890 0.865945 0.527402 0.043 Uiso 1 1 calc R U . . .
C63 C 0.4913(3) 0.9067(3) 0.6410(3) 0.0317(9) Uani 1 1 d . U . . .
H63 H 0.434862 0.941172 0.642006 0.038 Uiso 1 1 calc R U . . .
C64 C 0.5493(4) 0.9010(3) 0.7077(2) 0.0305(9) Uani 1 1 d . U . . .
H64 H 0.532912 0.931720 0.754484 0.037 Uiso 1 1 calc R U . . .
C65 C 0.6311(3) 0.8503(3) 0.7058(2) 0.0292(9) Uani 1 1 d . U . . .
H65 H 0.670038 0.845570 0.751320 0.035 Uiso 1 1 calc R U . . .
C66 C 0.8859(4) 0.8414(3) 0.5970(3) 0.0333(9) Uani 1 1 d . U . . .
H66A H 0.833244 0.817604 0.549765 0.040 Uiso 1 1 calc R U . . .
H66B H 0.886319 0.905975 0.614492 0.040 Uiso 1 1 calc R U . . .
C67 C 0.9962(4) 0.8237(3) 0.5829(3) 0.0328(9) Uani 1 1 d . U . . .
C68 C 1.0078(4) 0.7621(4) 0.5175(3) 0.0419(11) Uani 1 1 d . U . . .
H68 H 0.946360 0.733131 0.480821 0.050 Uiso 1 1 calc R U . . .
C69 C 1.1091(5) 0.7430(4) 0.5059(3) 0.0506(13) Uani 1 1 d . U . . .
H69 H 1.116974 0.701777 0.460972 0.061 Uiso 1 1 calc R U . . .
C70 C 1.1986(4) 0.7844(4) 0.5602(3) 0.0504(14) Uani 1 1 d . U . . .
H70 H 1.267665 0.770897 0.552362 0.060 Uiso 1 1 calc R U . . .
C71 C 1.1883(4) 0.8443(4) 0.6248(3) 0.0493(13) Uani 1 1 d . U . . .
H71 H 1.249862 0.871758 0.662033 0.059 Uiso 1 1 calc R U . . .
C72 C 1.0869(4) 0.8649(3) 0.6360(3) 0.0392(10) Uani 1 1 d . U . . .
H72 H 1.080017 0.907687 0.680332 0.047 Uiso 1 1 calc R U . . .
N6 N 0.441(2) 0.4100(13) 0.0386(14) 0.064(4) Uani 0.41(3) 1 d D U P B 1
C73 C 0.5418(4) 0.5485(3) 0.1399(3) 0.0411(11) Uani 1 1 d D U . . .
H73A H 0.540897 0.601089 0.121485 0.062 Uiso 0.41(3) 1 calc R U P B 1
H73B H 0.616376 0.540662 0.154061 0.062 Uiso 0.41(3) 1 calc R U P B 1
H73C H 0.506101 0.555951 0.183756 0.062 Uiso 0.41(3) 1 calc R U P B 1
H73D H 0.591105 0.572006 0.111216 0.062 Uiso 0.59(3) 1 calc R U P B 2
H73E H 0.582325 0.524924 0.176771 0.062 Uiso 0.59(3) 1 calc R U P B 2
H73F H 0.506217 0.595959 0.165937 0.062 Uiso 0.59(3) 1 calc R U P B 2
C74 C 0.486(2) 0.4717(18) 0.0815(18) 0.037(3) Uani 0.41(3) 1 d D U P B 1
N7 N 0.0850(6) 0.6360(4) 0.0216(3) 0.0738(17) Uani 1 1 d D U . . .
C75 C 0.2477(18) 0.5471(13) 0.0357(10) 0.104(8) Uani 0.56(2) 1 d D U P C 1
H75A H 0.295928 0.555850 0.000789 0.156 Uiso 0.56(2) 1 calc R U P C 1
H75B H 0.217852 0.484228 0.023636 0.156 Uiso 0.56(2) 1 calc R U P C 1
H75C H 0.287849 0.566793 0.087158 0.156 Uiso 0.56(2) 1 calc R U P C 1
C76 C 0.1606(15) 0.5981(11) 0.0290(8) 0.064(4) Uani 0.56(2) 1 d D U P C 1
O11 O 0.8919(3) 0.9064(2) 0.80316(19) 0.0389(7) Uani 1 1 d G U . . .
H11A H 0.890181 0.882287 0.839858 0.058 Uiso 1 1 d G U . . .
H11B H 0.872905 0.957863 0.819802 0.058 Uiso 1 1 d G U . . .
Cl1 Cl 0.70556(8) 0.68676(6) 0.40594(5) 0.02432(19) Uani 1 1 d . U . . .
O10A O 0.4240(12) 0.6930(11) 0.9876(8) 0.041(4) Uani 0.229(4) 1 d . U P A 2
O9A O 0.2907(11) 0.7671(9) 0.9612(8) 0.037(3) Uani 0.229(4) 1 d . U P A 2
C57A C 0.3826(16) 0.7548(13) 0.9620(10) 0.030(4) Uani 0.229(4) 1 d . U P A 2
C77 C 0.353(2) 0.6328(15) 1.0119(12) 0.045(5) Uani 0.229(4) 1 d . U P A 2
H77A H 0.394201 0.590880 1.029356 0.068 Uiso 0.229(4) 1 calc R U P A 2
H77B H 0.321659 0.665949 1.053018 0.068 Uiso 0.229(4) 1 calc R U P A 2
H77C H 0.296231 0.600384 0.969916 0.068 Uiso 0.229(4) 1 calc R U P A 2
C79 C 0.122(2) 1.0017(19) 0.9315(15) 0.059(7) Uiso 0.229(4) 1 d D . P A -2
C80 C 0.036(2) 1.013(2) 0.9747(16) 0.065(7) Uiso 0.229(4) 1 d D . P A -2
H80A H -0.021527 0.961634 0.954823 0.098 Uiso 0.229(4) 1 calc R U P A -2
H80B H 0.006519 1.066590 0.970813 0.098 Uiso 0.229(4) 1 calc R U P A -2
H80C H 0.063219 1.018238 1.027387 0.098 Uiso 0.229(4) 1 calc R U P A -2
N78 N 0.186(3) 0.994(4) 0.894(3) 0.060(14) Uani 0.229(4) 1 d D U P A -2
C75A C 0.1657(17) 0.5104(11) 0.0605(10) 0.074(6) Uani 0.44(2) 1 d D U P C 2
H75D H 0.231259 0.504071 0.038988 0.112 Uiso 0.44(2) 1 calc R U P C 2
H75E H 0.116693 0.453892 0.043387 0.112 Uiso 0.44(2) 1 calc R U P C 2
H75F H 0.184109 0.527594 0.115408 0.112 Uiso 0.44(2) 1 calc R U P C 2
C76A C 0.1133(18) 0.5783(12) 0.0363(10) 0.059(5) Uani 0.44(2) 1 d D U P C 2
C74A C 0.4606(14) 0.4776(12) 0.0886(12) 0.037(3) Uani 0.59(3) 1 d D U P B 2
N6A N 0.3985(16) 0.4238(10) 0.0473(9) 0.064(4) Uani 0.59(3) 1 d D U P B 2

loop_
_atom_site_aniso_label
_atom_site_aniso_U_11
_atom_site_aniso_U_22
_atom_site_aniso_U_33
_atom_site_aniso_U_23
_atom_site_aniso_U_13
_atom_site_aniso_U_12
O1 0.0460(19) 0.0297(16) 0.0261(15) 0.0044(12) 0.0027(13) 0.0047(14)
O2 0.0429(18) 0.0340(16) 0.0268(15) 0.0053(13) 0.0050(13) 0.0104(14)
O3 0.0320(16) 0.0283(15) 0.0351(16) 0.0044(12) 0.0146(12) 0.0024(13)
O4 0.0300(15) 0.0257(15) 0.0424(17) 0.0118(13) 0.0115(13) 0.0046(12)
O5 0.0359(17) 0.0263(15) 0.0419(17) 0.0102(13) 0.0092(13) 0.0105(13)
O6 0.0362(17) 0.050(2) 0.0332(16) 0.0132(14) 0.0063(13) 0.0232(15)
O7 0.0293(15) 0.0325(15) 0.0305(15) 0.0084(12) 0.0016(12) 0.0111(13)
O8 0.0211(14) 0.0384(16) 0.0286(14) 0.0067(12) 0.0045(11) 0.0102(12)
O9 0.032(2) 0.039(2) 0.043(2) 0.0167(19) 0.0068(17) -0.0030(18)
O10 0.034(2) 0.031(2) 0.038(2) 0.0136(17) 0.0094(17) 0.0044(17)
N1 0.0268(17) 0.0230(16) 0.0281(17) 0.0097(13) 0.0067(13) 0.0075(14)
N2 0.0264(17) 0.0235(16) 0.0279(17) 0.0091(14) 0.0021(13) 0.0084(14)
N3 0.0189(16) 0.0207(16) 0.0332(18) 0.0069(13) 0.0017(13) 0.0057(13)
N4 0.0223(16) 0.0189(15) 0.0269(16) 0.0061(12) 0.0053(12) 0.0045(12)
C1 0.0244(19) 0.0229(19) 0.0270(19) 0.0061(15) 0.0072(15) 0.0063(16)
C2 0.044(3) 0.032(2) 0.030(2) 0.0108(18) 0.0096(18) 0.015(2)
C3 0.052(3) 0.030(2) 0.028(2) 0.0116(17) 0.0065(19) 0.017(2)
C4 0.030(2) 0.0226(19) 0.0283(19) 0.0099(16) 0.0025(16) 0.0070(16)
C5 0.029(2) 0.0214(18) 0.028(2) 0.0083(15) 0.0043(15) 0.0102(16)
C6 0.033(2) 0.0191(18) 0.030(2) 0.0070(15) 0.0027(16) 0.0105(16)
C7 0.040(2) 0.027(2) 0.039(2) 0.0145(18) -0.0011(19) 0.0118(19)
C8 0.030(2) 0.028(2) 0.046(2) 0.0125(19) -0.0031(18) 0.0086(18)
C9 0.0217(19) 0.0204(18) 0.037(2) 0.0057(16) 0.0032(16) 0.0098(15)
C10 0.0177(18) 0.027(2) 0.039(2) 0.0122(17) 0.0050(16) 0.0106(15)
C11 0.0166(17) 0.0250(19) 0.032(2) 0.0097(16) 0.0031(14) 0.0071(15)
C12 0.0171(18) 0.030(2) 0.032(2) 0.0118(17) 0.0015(15) 0.0020(16)
C13 0.0236(19) 0.0222(19) 0.0278(19) 0.0071(15) 0.0019(15) 0.0036(15)
C14 0.0208(18) 0.0210(18) 0.0268(19) 0.0058(15) 0.0042(14) 0.0054(15)
C15 0.0226(18) 0.0188(18) 0.0280(19) 0.0070(15) 0.0041(15) 0.0069(15)
C16 0.0229(19) 0.0172(17) 0.0269(19) 0.0051(14) -0.0014(15) 0.0044(15)
C17 0.026(2) 0.026(2) 0.033(2) 0.0061(16) 0.0021(16) 0.0079(16)
C18 0.0231(19) 0.0265(19) 0.0286(19) 0.0063(16) 0.0062(15) 0.0084(16)
C19 0.0240(19) 0.0252(19) 0.0259(19) 0.0096(15) 0.0037(15) 0.0097(16)
C20 0.026(2) 0.026(2) 0.033(2) 0.0122(16) 0.0101(16) 0.0086(16)
C21 0.045(3) 0.025(2) 0.031(2) 0.0143(17) 0.0081(18) 0.0151(18)
C22 0.021(2) 0.033(2) 0.058(3) 0.014(2) 0.0052(19) 0.0102(18)
C23 0.032(2) 0.029(2) 0.042(2) 0.0108(19) 0.0141(19) 0.0104(17)
C24 0.0244(19) 0.0209(19) 0.039(2) 0.0106(17) 0.0021(17) 0.0051(16)
C25 0.032(2) 0.032(2) 0.047(3) 0.018(2) 0.0163(19) 0.0118(19)
C26 0.0235(19) 0.026(2) 0.036(2) 0.0099(17) 0.0025(16) 0.0032(16)
C27 0.033(2) 0.0190(18) 0.028(2) 0.0095(15) 0.0069(16) 0.0095(16)
C28 0.035(2) 0.030(2) 0.035(2) 0.0097(18) 0.0105(18) 0.0014(18)
C29 0.031(2) 0.028(2) 0.037(2) 0.0110(18) 0.0064(17) 0.0049(17)
C30 0.043(2) 0.0190(18) 0.028(2) 0.0106(16) 0.0088(17) 0.0081(17)
C31 0.039(2) 0.027(2) 0.030(2) 0.0082(16) 0.0067(17) 0.0164(18)
C32 0.030(2) 0.0226(19) 0.029(2) 0.0074(15) 0.0073(16) 0.0062(16)
C33 0.055(3) 0.037(2) 0.030(2) 0.0028(19) 0.005(2) 0.020(2)
C34 0.075(4) 0.032(2) 0.036(2) 0.006(2) 0.001(2) 0.019(3)
C35 0.033(2) 0.044(3) 0.032(2) 0.0101(19) 0.0124(18) 0.002(2)
C36 0.031(2) 0.036(2) 0.030(2) 0.0042(18) 0.0051(17) -0.0033(19)
C37 0.038(2) 0.028(2) 0.031(2) 0.0023(17) 0.0129(18) 0.0024(18)
C38 0.029(2) 0.0230(19) 0.039(2) 0.0094(17) 0.0120(17) 0.0067(16)
C39 0.034(2) 0.0233(19) 0.0244(19) 0.0065(15) 0.0069(16) 0.0019(17)
C40 0.032(2) 0.0235(19) 0.0253(19) 0.0054(15) 0.0046(16) 0.0064(16)
C41 0.033(2) 0.026(2) 0.0229(19) 0.0045(16) 0.0051(16) 0.0027(17)
C42 0.038(2) 0.025(2) 0.027(2) 0.0075(16) 0.0057(17) -0.0004(18)
C43 0.040(2) 0.024(2) 0.031(2) 0.0080(17) 0.0048(18) 0.0052(18)
C44 0.036(2) 0.0219(19) 0.0252(19) 0.0019(15) 0.0040(16) 0.0071(17)
C45 0.047(3) 0.035(2) 0.033(2) 0.0133(18) 0.0108(19) 0.020(2)
C46 0.049(3) 0.048(3) 0.031(2) 0.015(2) 0.007(2) 0.025(2)
C47 0.035(2) 0.053(3) 0.031(2) 0.005(2) 0.0015(18) 0.024(2)
C48 0.029(2) 0.039(2) 0.031(2) -0.0032(18) -0.0008(17) 0.0114(19)
C49 0.028(2) 0.036(2) 0.031(2) 0.0122(18) 0.0022(17) 0.0153(18)
C50 0.0215(19) 0.035(2) 0.035(2) 0.0119(18) 0.0065(16) 0.0132(17)
C51 0.0231(19) 0.028(2) 0.0249(19) 0.0091(15) 0.0033(15) 0.0073(16)
C52 0.0257(19) 0.027(2) 0.028(2) 0.0104(16) 0.0084(15) 0.0089(16)
C53 0.0179(18) 0.0267(19) 0.033(2) 0.0134(16) 0.0035(15) 0.0051(15)
C54 0.0235(19) 0.0216(18) 0.031(2) 0.0096(16) 0.0043(15) 0.0051(15)
C55 0.024(2) 0.036(2) 0.034(2) 0.0051(18) 0.0070(16) 0.0133(17)
C56 0.0194(19) 0.039(2) 0.034(2) 0.0072(18) 0.0025(16) 0.0072(17)
C57 0.034(3) 0.029(3) 0.025(3) 0.005(2) 0.005(2) -0.002(2)
C58 0.024(4) 0.054(8) 0.048(5) 0.019(5) 0.007(4) 0.007(4)
N5 0.0293(19) 0.0298(18) 0.0338(19) 0.0099(15) 0.0089(14) 0.0118(15)
C59 0.024(2) 0.029(2) 0.046(2) 0.0089(19) 0.0089(18) 0.0045(17)
C60 0.027(2) 0.0194(18) 0.040(2) 0.0043(17) 0.0077(17) 0.0037(16)
C61 0.031(2) 0.035(2) 0.032(2) 0.0026(18) 0.0065(17) 0.0062(18)
C62 0.033(2) 0.040(2) 0.031(2) 0.0077(18) -0.0007(17) 0.0068(19)
C63 0.0227(19) 0.027(2) 0.046(2) 0.0118(18) 0.0048(17) 0.0051(16)
C64 0.032(2) 0.024(2) 0.033(2) 0.0042(17) 0.0074(17) 0.0037(17)
C65 0.0238(19) 0.028(2) 0.035(2) 0.0077(17) 0.0037(16) 0.0037(16)
C66 0.033(2) 0.033(2) 0.042(2) 0.0185(19) 0.0108(19) 0.0141(18)
C67 0.033(2) 0.031(2) 0.040(2) 0.0152(18) 0.0093(18) 0.0126(18)
C68 0.044(3) 0.048(3) 0.036(2) 0.010(2) 0.009(2) 0.015(2)
C69 0.051(3) 0.058(3) 0.051(3) 0.014(2) 0.022(2) 0.028(3)
C70 0.034(3) 0.068(4) 0.066(3) 0.037(3) 0.021(2) 0.020(2)
C71 0.030(2) 0.059(3) 0.060(3) 0.022(3) 0.006(2) 0.001(2)
C72 0.035(2) 0.039(2) 0.046(3) 0.015(2) 0.009(2) 0.005(2)
N6 0.092(10) 0.036(5) 0.055(5) 0.014(4) -0.012(7) 0.002(6)
C73 0.032(2) 0.047(3) 0.039(2) 0.004(2) 0.0002(19) 0.009(2)
C74 0.048(7) 0.030(3) 0.035(4) 0.010(2) 0.004(5) 0.014(5)
N7 0.106(5) 0.068(4) 0.058(3) 0.023(3) 0.026(3) 0.031(4)
C75 0.125(15) 0.097(12) 0.079(9) 0.011(8) -0.016(9) 0.047(11)
C76 0.083(9) 0.061(7) 0.041(6) 0.005(5) 0.005(6) 0.015(7)
O11 0.0405(18) 0.0377(18) 0.0399(18) 0.0088(14) 0.0113(14) 0.0110(15)
Cl1 0.0236(4) 0.0229(4) 0.0269(4) 0.0068(4) 0.0041(3) 0.0058(3)
O10A 0.036(7) 0.053(8) 0.042(7) 0.028(6) 0.007(5) 0.004(6)
O9A 0.035(8) 0.034(7) 0.039(7) 0.000(6) 0.012(6) 0.004(6)
C57A 0.032(8) 0.030(8) 0.027(7) 0.012(6) 0.003(6) -0.005(6)
C77 0.061(13) 0.043(11) 0.032(10) 0.016(8) 0.009(9) -0.006(10)
N78 0.07(2) 0.040(15) 0.07(2) 0.004(13) 0.007(16) 0.007(17)
C75A 0.076(12) 0.059(9) 0.082(10) 0.006(8) 0.001(8) 0.032(8)
C76A 0.069(9) 0.061(9) 0.044(7) 0.007(6) 0.012(7) 0.019(7)
C74A 0.048(7) 0.030(3) 0.035(4) 0.010(2) 0.004(5) 0.014(5)
N6A 0.092(10) 0.036(5) 0.055(5) 0.014(4) -0.012(7) 0.002(6)

loop_
_atom_type_symbol
_atom_type_description
_atom_type_scat_dispersion_real
_atom_type_scat_dispersion_imag
_atom_type_scat_source
C C 0.0181 0.0091 'International Tables Vol C Tables 4.2.6.8 and 6.1.1.4'
H H 0.0000 0.0000 'International Tables Vol C Tables 4.2.6.8 and 6.1.1.4'
Cl Cl 0.3639 0.7018 'International Tables Vol C Tables 4.2.6.8 and 6.1.1.4'
N N 0.0311 0.0180 'International Tables Vol C Tables 4.2.6.8 and 6.1.1.4'
O O 0.0492 0.0322 'International Tables Vol C Tables 4.2.6.8 and 6.1.1.4'

loop_
_exptl_crystal_face_index_h
_exptl_crystal_face_index_k
_exptl_crystal_face_index_l
_exptl_crystal_face_perp_dist
2 6 -11 0.0361
0 -7 11 0.0452
8 -2 2 0.0971
1 -1 -11 0.0161
-1 1 11 0.0161
-1 -10 4 0.0645
1 10 -4 0.0645
0 -6 11 0.0433
-1 6 -11 0.0315
-7 -4 6 0.1196

loop_
_geom_angle_atom_site_label_1
_geom_angle_atom_site_label_2
_geom_angle_atom_site_label_3
_geom_angle
_geom_angle_site_symmetry_1
_geom_angle_site_symmetry_3
_geom_angle_publ_flag
C30 O1 C33 117.7(4) . . ?
C35 O2 C34 113.9(4) . . ?
C36 O3 C37 112.0(3) . . ?
C39 O4 C38 116.7(3) . . ?
C44 O5 C45 115.7(4) . . ?
C46 O6 C47 110.3(3) . . ?
C49 O7 C48 113.4(3) . . ?
C51 O8 C50 116.6(3) . . ?
C57 O10 C58 114.6(9) . . ?
C1 N1 H1 125.1 . . ?
C4 N1 H1 125.1 . . ?
C4 N1 C1 109.8(3) . . ?
C6 N2 H2 124.8 . . ?
C9 N2 H2 124.8 . . ?
C9 N2 C6 110.4(3) . . ?
C11 N3 H3 124.8 . . ?
C14 N3 H3 124.8 . . ?
C14 N3 C11 110.4(3) . . ?
C16 N4 H4 125.0 . . ?
C16 N4 C19 110.1(3) . . ?
C19 N4 H4 125.0 . . ?
N1 C1 C20 121.2(3) . . ?
C2 C1 N1 107.4(4) . . ?
C2 C1 C20 131.4(4) . . ?
C1 C2 H2A 126.4 . . ?
C1 C2 C3 107.1(4) . . ?
C3 C2 H2A 126.4 . . ?
C2 C3 H3A 125.8 . . ?
C4 C3 C2 108.3(4) . . ?
C4 C3 H3A 125.8 . . ?
N1 C4 C5 121.5(4) . . ?
C3 C4 N1 107.3(4) . . ?
C3 C4 C5 131.1(4) . . ?
C4 C5 C21 108.4(3) . . ?
C4 C5 C27 110.9(3) . . ?
C6 C5 C4 110.5(3) . . ?
C6 C5 C21 108.7(3) . . ?
C6 C5 C27 111.3(3) . . ?
C21 C5 C27 106.8(3) . . ?
N2 C6 C5 122.3(4) . . ?
C7 C6 N2 107.1(4) . . ?
C7 C6 C5 130.6(4) . . ?
C6 C7 H7 126.2 . . ?
C6 C7 C8 107.6(4) . . ?
C8 C7 H7 126.2 . . ?
C7 C8 H8 125.9 . . ?
C9 C8 C7 108.3(4) . . ?
C9 C8 H8 125.9 . . ?
N2 C9 C10 121.6(4) . . ?
C8 C9 N2 106.5(4) . . ?
C8 C9 C10 131.8(4) . . ?
C9 C10 C11 111.5(3) . . ?
C9 C10 C22 108.7(3) . . ?
C9 C10 C23 110.0(3) . . ?
C11 C10 C22 108.0(3) . . ?
C11 C10 C23 110.3(3) . . ?
C23 C10 C22 108.3(4) . . ?
N3 C11 C10 121.7(3) . . ?
C12 C11 N3 106.9(3) . . ?
C12 C11 C10 131.4(4) . . ?
C11 C12 H12 126.0 . . ?
C11 C12 C13 108.0(3) . . ?
C13 C12 H12 126.0 . . ?
C12 C13 H13 126.1 . . ?
C14 C13 C12 107.8(4) . . ?
C14 C13 H13 126.1 . . ?
N3 C14 C15 122.6(3) . . ?
C13 C14 N3 107.0(3) . . ?
C13 C14 C15 130.3(4) . . ?
C14 C15 C16 109.7(3) . . ?
C14 C15 C24 108.7(3) . . ?
C14 C15 C54 112.1(3) . . ?
C16 C15 C24 108.4(3) . . ?
C16 C15 C54 109.8(3) . . ?
C54 C15 C24 108.0(3) . . ?
N4 C16 C15 121.5(3) . . ?
C17 C16 N4 107.5(4) . . ?
C17 C16 C15 130.9(4) . . ?
C16 C17 H17 126.2 . . ?
C16 C17 C18 107.7(4) . . ?
C18 C17 H17 126.2 . . ?
C17 C18 H18 126.2 . . ?
C19 C18 C17 107.5(4) . . ?
C19 C18 H18 126.2 . . ?
N4 C19 C20 121.9(3) . . ?
C18 C19 N4 107.2(4) . . ?
C18 C19 C20 130.9(4) . . ?
C1 C20 C25 108.1(3) . . ?
C1 C20 C26 109.8(3) . . ?
C19 C20 C1 111.1(3) . . ?
C19 C20 C25 109.0(3) . . ?
C19 C20 C26 110.4(3) . . ?
C26 C20 C25 108.4(4) . . ?
C5 C21 H21A 109.5 . . ?
C5 C21 H21B 109.5 . . ?
C5 C21 H21C 109.5 . . ?
H21A C21 H21B 109.5 . . ?
H21A C21 H21C 109.5 . . ?
H21B C21 H21C 109.5 . . ?
C10 C22 H22A 109.5 . . ?
C10 C22 H22B 109.5 . . ?
C10 C22 H22C 109.5 . . ?
H22A C22 H22B 109.5 . . ?
H22A C22 H22C 109.5 . . ?
H22B C22 H22C 109.5 . . ?
C10 C23 H23A 109.5 . . ?
C10 C23 H23B 109.5 . . ?
C10 C23 H23C 109.5 . . ?
H23A C23 H23B 109.5 . . ?
H23A C23 H23C 109.5 . . ?
H23B C23 H23C 109.5 . . ?
C15 C24 H24A 109.5 . . ?
C15 C24 H24B 109.5 . . ?
C15 C24 H24C 109.5 . . ?
H24A C24 H24B 109.5 . . ?
H24A C24 H24C 109.5 . . ?
H24B C24 H24C 109.5 . . ?
C20 C25 H25A 109.5 . . ?
C20 C25 H25B 109.5 . . ?
C20 C25 H25C 109.5 . . ?
H25A C25 H25B 109.5 . . ?
H25A C25 H25C 109.5 . . ?
H25B C25 H25C 109.5 . . ?
C20 C26 H26A 109.5 . . ?
C20 C26 H26B 109.5 . . ?
C20 C26 H26C 109.5 . . ?
H26A C26 H26B 109.5 . . ?
H26A C26 H26C 109.5 . . ?
H26B C26 H26C 109.5 . . ?
C28 C27 C5 121.0(4) . . ?
C32 C27 C5 121.5(4) . . ?
C32 C27 C28 117.3(4) . . ?
C27 C28 H28 119.2 . . ?
C29 C28 C27 121.6(4) . . ?
C29 C28 H28 119.2 . . ?
C28 C29 H29 120.0 . . ?
C30 C29 C28 119.9(4) . . ?
C30 C29 H29 120.0 . . ?
O1 C30 C29 115.7(4) . . ?
O1 C30 C31 124.3(4) . . ?
C29 C30 C31 120.0(4) . . ?
C30 C31 H31 120.3 . . ?
C30 C31 C32 119.4(4) . . ?
C32 C31 H31 120.3 . . ?
C27 C32 C31 121.7(4) . . ?
C27 C32 H32 119.1 . . ?
C31 C32 H32 119.1 . . ?
O1 C33 H33A 110.1 . . ?
O1 C33 H33B 110.1 . . ?
O1 C33 C34 108.0(4) . . ?
H33A C33 H33B 108.4 . . ?
C34 C33 H33A 110.1 . . ?
C34 C33 H33B 110.1 . . ?
O2 C34 C33 108.7(4) . . ?
O2 C34 H34A 109.9 . . ?
O2 C34 H34B 109.9 . . ?
C33 C34 H34A 109.9 . . ?
C33 C34 H34B 109.9 . . ?
H34A C34 H34B 108.3 . . ?
O2 C35 H35A 108.8 . . ?
O2 C35 H35B 108.8 . . ?
O2 C35 C36 113.7(4) . . ?
H35A C35 H35B 107.7 . . ?
C36 C35 H35A 108.8 . . ?
C36 C35 H35B 108.8 . . ?
O3 C36 C35 108.4(4) . . ?
O3 C36 H36A 110.0 . . ?
O3 C36 H36B 110.0 . . ?
C35 C36 H36A 110.0 . . ?
C35 C36 H36B 110.0 . . ?
H36A C36 H36B 108.4 . . ?
O3 C37 H37A 110.0 . . ?
O3 C37 H37B 110.0 . . ?
O3 C37 C38 108.5(3) . . ?
H37A C37 H37B 108.4 . . ?
C38 C37 H37A 110.0 . . ?
C38 C37 H37B 110.0 . . ?
O4 C38 C37 108.3(4) . . ?
O4 C38 H38A 110.0 . . ?
O4 C38 H38B 110.0 . . ?
C37 C38 H38A 110.0 . . ?
C37 C38 H38B 110.0 . . ?
H38A C38 H38B 108.4 . . ?
O4 C39 C40 124.7(4) . . ?
O4 C39 C44 115.0(4) . . ?
C40 C39 C44 120.3(4) . . ?
C39 C40 H40 120.5 . . ?
C39 C40 C41 119.1(4) . . ?
C41 C40 H40 120.5 . . ?
C40 C41 H41 119.9 . . ?
C40 C41 C57 121.0(4) . . ?
C42 C41 C40 120.2(4) . . ?
C42 C41 H41 119.9 . . ?
C42 C41 C57 118.8(4) . . ?
C41 C42 H42 119.6 . . ?
C41 C42 C43 120.9(4) . . ?
C41 C42 C57A 121.0(9) . . ?
C43 C42 H42 119.6 . . ?
C43 C42 C57A 117.7(9) . . ?
C42 C43 H43 120.1 . . ?
C44 C43 C42 119.8(4) . . ?
C44 C43 H43 120.1 . . ?
O5 C44 C39 115.6(4) . . ?
O5 C44 C43 124.8(4) . . ?
C43 C44 C39 119.6(4) . . ?
O5 C45 H45A 110.3 . . ?
O5 C45 H45B 110.3 . . ?
O5 C45 C46 107.1(4) . . ?
H45A C45 H45B 108.6 . . ?
C46 C45 H45A 110.3 . . ?
C46 C45 H45B 110.3 . . ?
O6 C46 C45 109.6(4) . . ?
O6 C46 H46A 109.8 . . ?
O6 C46 H46B 109.8 . . ?
C45 C46 H46A 109.8 . . ?
C45 C46 H46B 109.8 . . ?
H46A C46 H46B 108.2 . . ?
O6 C47 H47A 109.9 . . ?
O6 C47 H47B 109.9 . . ?
O6 C47 C48 108.8(4) . . ?
H47A C47 H47B 108.3 . . ?
C48 C47 H47A 109.9 . . ?
C48 C47 H47B 109.9 . . ?
O7 C48 C47 113.9(4) . . ?
O7 C48 H48A 108.8 . . ?
O7 C48 H48B 108.8 . . ?
C47 C48 H48A 108.8 . . ?
C47 C48 H48B 108.8 . . ?
H48A C48 H48B 107.7 . . ?
O7 C49 H49A 110.1 . . ?
O7 C49 H49B 110.1 . . ?
O7 C49 C50 107.8(3) . . ?
H49A C49 H49B 108.5 . . ?
C50 C49 H49A 110.1 . . ?
C50 C49 H49B 110.1 . . ?
O8 C50 C49 108.4(3) . . ?
O8 C50 H50A 110.0 . . ?
O8 C50 H50B 110.0 . . ?
C49 C50 H50A 110.0 . . ?
C49 C50 H50B 110.0 . . ?
H50A C50 H50B 108.4 . . ?
O8 C51 C52 117.3(4) . . ?
O8 C51 C56 123.8(4) . . ?
C52 C51 C56 118.8(4) . . ?
C51 C52 H52 119.9 . . ?
C53 C52 C51 120.3(4) . . ?
C53 C52 H52 119.9 . . ?
C52 C53 H53 119.2 . . ?
C52 C53 C54 121.7(4) . . ?
C54 C53 H53 119.2 . . ?
C53 C54 C15 124.1(4) . . ?
C55 C54 C15 119.1(4) . . ?
C55 C54 C53 116.8(4) . . ?
C54 C55 H55 118.9 . . ?
C56 C55 C54 122.3(4) . . ?
C56 C55 H55 118.9 . . ?
C51 C56 H56 120.1 . . ?
C55 C56 C51 119.9(4) . . ?
C55 C56 H56 120.1 . . ?
O9 C57 O10 123.9(6) . . ?
O9 C57 C41 122.9(5) . . ?
O10 C57 C41 113.2(5) . . ?
O10 C58 H58A 109.5 . . ?
O10 C58 H58B 109.5 . . ?
O10 C58 H58C 109.5 . . ?
H58A C58 H58B 109.5 . . ?
H58A C58 H58C 109.5 . . ?
H58B C58 H58C 109.5 . . ?
H5A N5 H5B 107.7 . . ?
C59 N5 H5A 108.8 . . ?
C59 N5 H5B 108.8 . . ?
C59 N5 C66 113.8(4) . . ?
C66 N5 H5A 108.8 . . ?
C66 N5 H5B 108.8 . . ?
N5 C59 H59A 109.1 . . ?
N5 C59 H59B 109.1 . . ?
N5 C59 C60 112.7(3) . . ?
H59A C59 H59B 107.8 . . ?
C60 C59 H59A 109.1 . . ?
C60 C59 H59B 109.1 . . ?
C61 C60 C59 119.6(4) . . ?
C61 C60 C65 119.8(4) . . ?
C65 C60 C59 120.5(4) . . ?
C60 C61 H61 120.1 . . ?
C62 C61 C60 119.8(4) . . ?
C62 C61 H61 120.1 . . ?
C61 C62 H62 119.8 . . ?
C61 C62 C63 120.5(4) . . ?
C63 C62 H62 119.8 . . ?
C62 C63 H63 120.0 . . ?
C62 C63 C64 119.9(4) . . ?
C64 C63 H63 120.0 . . ?
C63 C64 H64 120.1 . . ?
C65 C64 C63 119.7(4) . . ?
C65 C64 H64 120.1 . . ?
C60 C65 H65 119.8 . . ?
C64 C65 C60 120.3(4) . . ?
C64 C65 H65 119.8 . . ?
N5 C66 H66A 109.7 . . ?
N5 C66 H66B 109.7 . . ?
H66A C66 H66B 108.2 . . ?
C67 C66 N5 109.7(3) . . ?
C67 C66 H66A 109.7 . . ?
C67 C66 H66B 109.7 . . ?
C68 C67 C66 120.2(4) . . ?
C72 C67 C66 120.8(4) . . ?
C72 C67 C68 119.0(4) . . ?
C67 C68 H68 119.9 . . ?
C69 C68 C67 120.3(5) . . ?
C69 C68 H68 119.9 . . ?
C68 C69 H69 120.1 . . ?
C70 C69 C68 119.8(5) . . ?
C70 C69 H69 120.1 . . ?
C69 C70 H70 119.7 . . ?
C71 C70 C69 120.6(5) . . ?
C71 C70 H70 119.7 . . ?
C70 C71 H71 120.2 . . ?
C70 C71 C72 119.7(5) . . ?
C72 C71 H71 120.2 . . ?
C67 C72 C71 120.7(5) . . ?
C67 C72 H72 119.7 . . ?
C71 C72 H72 119.7 . . ?
H73A C73 H73B 109.5 . . ?
H73A C73 H73C 109.5 . . ?
H73B C73 H73C 109.5 . . ?
H73D C73 H73E 109.5 . . ?
H73D C73 H73F 109.5 . . ?
H73E C73 H73F 109.5 . . ?
C74 C73 H73A 109.5 . . ?
C74 C73 H73B 109.5 . . ?
C74 C73 H73C 109.5 . . ?
C74A C73 H73D 109.5 . . ?
C74A C73 H73E 109.5 . . ?
C74A C73 H73F 109.5 . . ?
N6 C74 C73 177(4) . . ?
H75A C75 H75B 109.5 . . ?
H75A C75 H75C 109.5 . . ?
H75B C75 H75C 109.5 . . ?
C76 C75 H75A 109.5 . . ?
C76 C75 H75B 109.5 . . ?
C76 C75 H75C 109.5 . . ?
N7 C76 C75 176.5(17) . . ?
H11A O11 H11B 104.5 . . ?
C57A O10A C77 117.9(17) . . ?
O10A C57A C42 113.3(16) . . ?
O9A C57A C42 122.0(17) . . ?
O9A C57A O10A 124.6(18) . . ?
O10A C77 H77A 109.5 . . ?
O10A C77 H77B 109.5 . . ?
O10A C77 H77C 109.5 . . ?
H77A C77 H77B 109.5 . . ?
H77A C77 H77C 109.5 . . ?
H77B C77 H77C 109.5 . . ?
N78 C79 C80 175(5) . . ?
C79 C80 H80A 109.5 . . ?
C79 C80 H80B 109.5 . . ?
C79 C80 H80C 109.5 . . ?
H80A C80 H80B 109.5 . . ?
H80A C80 H80C 109.5 . . ?
H80B C80 H80C 109.5 . . ?
H75D C75A H75E 109.5 . . ?
H75D C75A H75F 109.5 . . ?
H75E C75A H75F 109.5 . . ?
C76A C75A H75D 109.5 . . ?
C76A C75A H75E 109.5 . . ?
C76A C75A H75F 109.5 . . ?
N7 C76A C75A 172(2) . . ?
N6A C74A C73 178(3) . . ?

loop_
_geom_bond_atom_site_label_1
_geom_bond_atom_site_label_2
_geom_bond_distance
_geom_bond_site_symmetry_2
_geom_bond_publ_flag
O1 C30 1.374(5) . ?
O1 C33 1.428(6) . ?
O2 C34 1.431(6) . ?
O2 C35 1.422(6) . ?
O3 C36 1.420(5) . ?
O3 C37 1.426(5) . ?
O4 C38 1.436(5) . ?
O4 C39 1.374(5) . ?
O5 C44 1.360(5) . ?
O5 C45 1.447(5) . ?
O6 C46 1.411(6) . ?
O6 C47 1.434(5) . ?
O7 C48 1.433(5) . ?
O7 C49 1.422(5) . ?
O8 C50 1.428(5) . ?
O8 C51 1.368(5) . ?
O9 C57 1.209(7) . ?
O10 C57 1.335(7) . ?
O10 C58 1.441(14) . ?
N1 H1 0.8800 . ?
N1 C1 1.384(5) . ?
N1 C4 1.376(5) . ?
N2 H2 0.8800 . ?
N2 C6 1.378(5) . ?
N2 C9 1.377(5) . ?
N3 H3 0.8800 . ?
N3 C11 1.383(5) . ?
N3 C14 1.375(5) . ?
N4 H4 0.8800 . ?
N4 C16 1.374(5) . ?
N4 C19 1.384(5) . ?
C1 C2 1.369(6) . ?
C1 C20 1.524(5) . ?
C2 H2A 0.9500 . ?
C2 C3 1.427(6) . ?
C3 H3A 0.9500 . ?
C3 C4 1.361(6) . ?
C4 C5 1.520(6) . ?
C5 C6 1.517(6) . ?
C5 C21 1.538(5) . ?
C5 C27 1.546(6) . ?
C6 C7 1.371(6) . ?
C7 H7 0.9500 . ?
C7 C8 1.415(7) . ?
C8 H8 0.9500 . ?
C8 C9 1.375(6) . ?
C9 C10 1.509(6) . ?
C10 C11 1.522(5) . ?
C10 C22 1.548(5) . ?
C10 C23 1.534(6) . ?
C11 C12 1.369(6) . ?
C12 H12 0.9500 . ?
C12 C13 1.422(6) . ?
C13 H13 0.9500 . ?
C13 C14 1.373(5) . ?
C14 C15 1.520(5) . ?
C15 C16 1.524(5) . ?
C15 C24 1.538(5) . ?
C15 C54 1.533(5) . ?
C16 C17 1.362(6) . ?
C17 H17 0.9500 . ?
C17 C18 1.436(6) . ?
C18 H18 0.9500 . ?
C18 C19 1.366(6) . ?
C19 C20 1.511(6) . ?
C20 C25 1.538(6) . ?
C20 C26 1.533(6) . ?
C21 H21A 0.9800 . ?
C21 H21B 0.9800 . ?
C21 H21C 0.9800 . ?
C22 H22A 0.9800 . ?
C22 H22B 0.9800 . ?
C22 H22C 0.9800 . ?
C23 H23A 0.9800 . ?
C23 H23B 0.9800 . ?
C23 H23C 0.9800 . ?
C24 H24A 0.9800 . ?
C24 H24B 0.9800 . ?
C24 H24C 0.9800 . ?
C25 H25A 0.9800 . ?
C25 H25B 0.9800 . ?
C25 H25C 0.9800 . ?
C26 H26A 0.9800 . ?
C26 H26B 0.9800 . ?
C26 H26C 0.9800 . ?
C27 C28 1.402(6) . ?
C27 C32 1.387(6) . ?
C28 H28 0.9500 . ?
C28 C29 1.385(6) . ?
C29 H29 0.9500 . ?
C29 C30 1.383(6) . ?
C30 C31 1.388(6) . ?
C31 H31 0.9500 . ?
C31 C32 1.400(6) . ?
C32 H32 0.9500 . ?
C33 H33A 0.9900 . ?
C33 H33B 0.9900 . ?
C33 C34 1.487(7) . ?
C34 H34A 0.9900 . ?
C34 H34B 0.9900 . ?
C35 H35A 0.9900 . ?
C35 H35B 0.9900 . ?
C35 C36 1.517(6) . ?
C36 H36A 0.9900 . ?
C36 H36B 0.9900 . ?
C37 H37A 0.9900 . ?
C37 H37B 0.9900 . ?
C37 C38 1.495(6) . ?
C38 H38A 0.9900 . ?
C38 H38B 0.9900 . ?
C39 C40 1.390(6) . ?
C39 C44 1.415(6) . ?
C40 H40 0.9500 . ?
C40 C41 1.406(6) . ?
C41 H41 0.9500 . ?
C41 C42 1.381(6) . ?
C41 C57 1.495(7) . ?
C42 H42 0.9500 . ?
C42 C43 1.390(7) . ?
C42 C57A 1.474(19) . ?
C43 H43 0.9500 . ?
C43 C44 1.389(6) . ?
C45 H45A 0.9900 . ?
C45 H45B 0.9900 . ?
C45 C46 1.507(7) . ?
C46 H46A 0.9900 . ?
C46 H46B 0.9900 . ?
C47 H47A 0.9900 . ?
C47 H47B 0.9900 . ?
C47 C48 1.509(7) . ?
C48 H48A 0.9900 . ?
C48 H48B 0.9900 . ?
C49 H49A 0.9900 . ?
C49 H49B 0.9900 . ?
C49 C50 1.499(6) . ?
C50 H50A 0.9900 . ?
C50 H50B 0.9900 . ?
C51 C52 1.390(6) . ?
C51 C56 1.399(6) . ?
C52 H52 0.9500 . ?
C52 C53 1.381(6) . ?
C53 H53 0.9500 . ?
C53 C54 1.402(6) . ?
C54 C55 1.393(6) . ?
C55 H55 0.9500 . ?
C55 C56 1.377(6) . ?
C56 H56 0.9500 . ?
C58 H58A 0.9800 . ?
C58 H58B 0.9800 . ?
C58 H58C 0.9800 . ?
N5 H5A 0.9100 . ?
N5 H5B 0.9100 . ?
N5 C59 1.505(5) . ?
N5 C66 1.509(5) . ?
C59 H59A 0.9900 . ?
C59 H59B 0.9900 . ?
C59 C60 1.510(6) . ?
C60 C61 1.390(6) . ?
C60 C65 1.392(6) . ?
C61 H61 0.9500 . ?
C61 C62 1.385(7) . ?
C62 H62 0.9500 . ?
C62 C63 1.385(7) . ?
C63 H63 0.9500 . ?
C63 C64 1.391(6) . ?
C64 H64 0.9500 . ?
C64 C65 1.385(6) . ?
C65 H65 0.9500 . ?
C66 H66A 0.9900 . ?
C66 H66B 0.9900 . ?
C66 C67 1.508(6) . ?
C67 C68 1.394(7) . ?
C67 C72 1.387(7) . ?
C68 H68 0.9500 . ?
C68 C69 1.390(7) . ?
C69 H69 0.9500 . ?
C69 C70 1.388(8) . ?
C70 H70 0.9500 . ?
C70 C71 1.366(8) . ?
C71 H71 0.9500 . ?
C71 C72 1.398(7) . ?
C72 H72 0.9500 . ?
N6 C74 1.128(15) . ?
C73 H73A 0.9800 . ?
C73 H73B 0.9800 . ?
C73 H73C 0.9800 . ?
C73 H73D 0.9800 . ?
C73 H73E 0.9800 . ?
C73 H73F 0.9800 . ?
C73 C74 1.444(14) . ?
C73 C74A 1.469(11) . ?
N7 C76 1.203(16) . ?
N7 C76A 1.105(17) . ?
C75 H75A 0.9800 . ?
C75 H75B 0.9800 . ?
C75 H75C 0.9800 . ?
C75 C76 1.455(18) . ?
O11 H11A 0.8689 . ?
O11 H11B 0.8700 . ?
O10A C57A 1.33(2) . ?
O10A C77 1.43(2) . ?
O9A C57A 1.21(3) . ?
C77 H77A 0.9800 . ?
C77 H77B 0.9800 . ?
C77 H77C 0.9800 . ?
C79 C80 1.456(18) . ?
C79 N78 1.140(19) . ?
C80 H80A 0.9800 . ?
C80 H80B 0.9800 . ?
C80 H80C 0.9800 . ?
C75A H75D 0.9800 . ?
C75A H75E 0.9800 . ?
C75A H75F 0.9800 . ?
C75A C76A 1.463(19) . ?
C74A N6A 1.135(11) . ?

loop_
_geom_hbond_atom_site_label_D
_geom_hbond_atom_site_label_H
_geom_hbond_atom_site_label_A
_geom_hbond_distance_DH
_geom_hbond_distance_HA
_geom_hbond_distance_DA
_geom_hbond_angle_DHA
_geom_hbond_site_symmetry_A
_geom_hbond_publ_flag
N1 H1 Cl1 0.88 2.40 3.275(3) 174.6 . yes
N2 H2 Cl1 0.88 2.43 3.307(3) 172.3 . yes
N3 H3 Cl1 0.88 2.43 3.303(3) 175.1 . yes
N4 H4 Cl1 0.88 2.41 3.276(3) 168.1 . yes
N5 H5A O7 0.91 1.97 2.815(5) 154.3 . yes
N5 H5B O11 0.91 1.91 2.797(5) 163.2 . yes
O11 H11A O6 0.87 2.23 2.943(5) 139.4 . yes
O11 H11B O3 0.87 2.01 2.861(5) 167.5 . yes

loop_
_geom_torsion_atom_site_label_1
_geom_torsion_atom_site_label_2
_geom_torsion_atom_site_label_3
_geom_torsion_atom_site_label_4
_geom_torsion
_geom_torsion_site_symmetry_1
_geom_torsion_site_symmetry_2
_geom_torsion_site_symmetry_3
_geom_torsion_site_symmetry_4
_geom_torsion_publ_flag
O1 C30 C31 C32 179.5(4) . . . . ?
O1 C33 C34 O2 -68.2(5) . . . . ?
O2 C35 C36 O3 51.3(5) . . . . ?
O3 C37 C38 O4 64.7(4) . . . . ?
O4 C39 C40 C41 -176.7(4) . . . . ?
O4 C39 C44 O5 -2.6(5) . . . . ?
O4 C39 C44 C43 176.0(4) . . . . ?
O5 C45 C46 O6 -64.4(5) . . . . ?
O6 C47 C48 O7 -59.3(5) . . . . ?
O7 C49 C50 O8 -71.1(4) . . . . ?
O8 C51 C52 C53 176.0(4) . . . . ?
O8 C51 C56 C55 -176.0(4) . . . . ?
N1 C1 C2 C3 -0.1(5) . . . . ?
N1 C1 C20 C19 73.1(5) . . . . ?
N1 C1 C20 C25 -167.4(4) . . . . ?
N1 C1 C20 C26 -49.3(5) . . . . ?
N1 C4 C5 C6 -75.5(5) . . . . ?
N1 C4 C5 C21 165.4(4) . . . . ?
N1 C4 C5 C27 48.4(5) . . . . ?
N2 C6 C7 C8 0.4(5) . . . . ?
N2 C9 C10 C11 -74.2(5) . . . . ?
N2 C9 C10 C22 166.9(4) . . . . ?
N2 C9 C10 C23 48.6(5) . . . . ?
N3 C11 C12 C13 0.7(5) . . . . ?
N3 C14 C15 C16 -73.3(5) . . . . ?
N3 C14 C15 C24 168.3(4) . . . . ?
N3 C14 C15 C54 49.0(5) . . . . ?
N4 C16 C17 C18 -0.3(4) . . . . ?
N4 C19 C20 C1 -77.5(5) . . . . ?
N4 C19 C20 C25 163.6(4) . . . . ?
N4 C19 C20 C26 44.6(5) . . . . ?
C1 N1 C4 C3 1.5(5) . . . . ?
C1 N1 C4 C5 179.7(4) . . . . ?
C1 C2 C3 C4 1.1(6) . . . . ?
C2 C1 C20 C19 -108.2(5) . . . . ?
C2 C1 C20 C25 11.3(6) . . . . ?
C2 C1 C20 C26 129.4(5) . . . . ?
C2 C3 C4 N1 -1.6(5) . . . . ?
C2 C3 C4 C5 -179.5(4) . . . . ?
C3 C4 C5 C6 102.2(5) . . . . ?
C3 C4 C5 C21 -16.9(7) . . . . ?
C3 C4 C5 C27 -133.9(5) . . . . ?
C4 N1 C1 C2 -0.8(5) . . . . ?
C4 N1 C1 C20 178.2(3) . . . . ?
C4 C5 C6 N2 77.0(5) . . . . ?
C4 C5 C6 C7 -103.0(5) . . . . ?
C4 C5 C27 C28 30.3(5) . . . . ?
C4 C5 C27 C32 -154.1(4) . . . . ?
C5 C6 C7 C8 -179.5(4) . . . . ?
C5 C27 C28 C29 177.1(4) . . . . ?
C5 C27 C32 C31 -176.1(4) . . . . ?
C6 N2 C9 C8 0.6(5) . . . . ?
C6 N2 C9 C10 -176.9(4) . . . . ?
C6 C5 C27 C28 153.8(4) . . . . ?
C6 C5 C27 C32 -30.7(5) . . . . ?
C6 C7 C8 C9 0.0(5) . . . . ?
C7 C8 C9 N2 -0.4(5) . . . . ?
C7 C8 C9 C10 176.8(4) . . . . ?
C8 C9 C10 C11 109.0(5) . . . . ?
C8 C9 C10 C22 -9.9(6) . . . . ?
C8 C9 C10 C23 -128.3(5) . . . . ?
C9 N2 C6 C5 179.3(3) . . . . ?
C9 N2 C6 C7 -0.7(5) . . . . ?
C9 C10 C11 N3 72.8(5) . . . . ?
C9 C10 C11 C12 -110.1(5) . . . . ?
C10 C11 C12 C13 -176.7(4) . . . . ?
C11 N3 C14 C13 1.6(5) . . . . ?
C11 N3 C14 C15 178.4(4) . . . . ?
C11 C12 C13 C14 0.2(5) . . . . ?
C12 C13 C14 N3 -1.1(5) . . . . ?
C12 C13 C14 C15 -177.6(4) . . . . ?
C13 C14 C15 C16 102.7(5) . . . . ?
C13 C14 C15 C24 -15.7(6) . . . . ?
C13 C14 C15 C54 -135.0(4) . . . . ?
C14 N3 C11 C10 176.3(4) . . . . ?
C14 N3 C11 C12 -1.5(5) . . . . ?
C14 C15 C16 N4 79.9(4) . . . . ?
C14 C15 C16 C17 -101.0(5) . . . . ?
C14 C15 C54 C53 19.7(5) . . . . ?
C14 C15 C54 C55 -162.7(4) . . . . ?
C15 C16 C17 C18 -179.5(4) . . . . ?
C15 C54 C55 C56 178.0(4) . . . . ?
C16 N4 C19 C18 0.7(4) . . . . ?
C16 N4 C19 C20 -177.9(3) . . . . ?
C16 C15 C54 C53 142.0(4) . . . . ?
C16 C15 C54 C55 -40.4(5) . . . . ?
C16 C17 C18 C19 0.7(5) . . . . ?
C17 C18 C19 N4 -0.8(4) . . . . ?
C17 C18 C19 C20 177.5(4) . . . . ?
C18 C19 C20 C1 104.4(5) . . . . ?
C18 C19 C20 C25 -14.6(6) . . . . ?
C18 C19 C20 C26 -133.5(4) . . . . ?
C19 N4 C16 C15 179.1(3) . . . . ?
C19 N4 C16 C17 -0.2(4) . . . . ?
C20 C1 C2 C3 -179.0(4) . . . . ?
C21 C5 C6 N2 -164.0(4) . . . . ?
C21 C5 C6 C7 15.9(6) . . . . ?
C21 C5 C27 C28 -87.6(5) . . . . ?
C21 C5 C27 C32 87.9(5) . . . . ?
C22 C10 C11 N3 -167.9(4) . . . . ?
C22 C10 C11 C12 9.2(6) . . . . ?
C23 C10 C11 N3 -49.8(5) . . . . ?
C23 C10 C11 C12 127.3(5) . . . . ?
C24 C15 C16 N4 -161.5(3) . . . . ?
C24 C15 C16 C17 17.7(6) . . . . ?
C24 C15 C54 C53 -100.0(4) . . . . ?
C24 C15 C54 C55 77.6(5) . . . . ?
C27 C5 C6 N2 -46.6(5) . . . . ?
C27 C5 C6 C7 133.3(5) . . . . ?
C27 C28 C29 C30 -1.9(7) . . . . ?
C28 C27 C32 C31 -0.4(6) . . . . ?
C28 C29 C30 O1 -178.6(4) . . . . ?
C28 C29 C30 C31 1.4(6) . . . . ?
C29 C30 C31 C32 -0.5(6) . . . . ?
C30 O1 C33 C34 -176.6(4) . . . . ?
C30 C31 C32 C27 0.0(6) . . . . ?
C32 C27 C28 C29 1.4(6) . . . . ?
C33 O1 C30 C29 176.2(4) . . . . ?
C33 O1 C30 C31 -3.8(6) . . . . ?
C34 O2 C35 C36 65.1(5) . . . . ?
C35 O2 C34 C33 179.7(4) . . . . ?
C36 O3 C37 C38 161.2(4) . . . . ?
C37 O3 C36 C35 -177.2(4) . . . . ?
C38 O4 C39 C40 1.8(6) . . . . ?
C38 O4 C39 C44 -178.2(4) . . . . ?
C39 O4 C38 C37 167.7(3) . . . . ?
C39 C40 C41 C42 -0.3(6) . . . . ?
C39 C40 C41 C57 179.6(4) . . . . ?
C40 C39 C44 O5 177.4(4) . . . . ?
C40 C39 C44 C43 -4.0(6) . . . . ?
C40 C41 C42 C43 -2.1(6) . . . . ?
C40 C41 C42 C57A 169.6(9) . . . . ?
C40 C41 C57 O9 178.3(5) . . . . ?
C40 C41 C57 O10 -2.2(6) . . . . ?
C41 C42 C43 C44 1.4(6) . . . . ?
C41 C42 C57A O10A -168.2(11) . . . . ?
C41 C42 C57A O9A 10(2) . . . . ?
C42 C41 C57 O9 -1.8(7) . . . . ?
C42 C41 C57 O10 177.7(4) . . . . ?
C42 C43 C44 O5 -179.9(4) . . . . ?
C42 C43 C44 C39 1.7(6) . . . . ?
C43 C42 C57A O10A 3.7(18) . . . . ?
C43 C42 C57A O9A -178.2(14) . . . . ?
C44 O5 C45 C46 -176.4(4) . . . . ?
C44 C39 C40 C41 3.3(6) . . . . ?
C45 O5 C44 C39 -176.1(4) . . . . ?
C45 O5 C44 C43 5.3(6) . . . . ?
C46 O6 C47 C48 -174.3(4) . . . . ?
C47 O6 C46 C45 -169.2(4) . . . . ?
C48 O7 C49 C50 -160.5(3) . . . . ?
C49 O7 C48 C47 -64.4(5) . . . . ?
C50 O8 C51 C52 -179.5(4) . . . . ?
C50 O8 C51 C56 1.1(6) . . . . ?
C51 O8 C50 C49 -176.8(3) . . . . ?
C51 C52 C53 C54 0.1(6) . . . . ?
C52 C51 C56 C55 4.7(7) . . . . ?
C52 C53 C54 C15 -178.1(4) . . . . ?
C52 C53 C54 C55 4.2(6) . . . . ?
C53 C54 C55 C56 -4.2(6) . . . . ?
C54 C15 C16 N4 -43.8(5) . . . . ?
C54 C15 C16 C17 135.4(4) . . . . ?
C54 C55 C56 C51 -0.2(7) . . . . ?
C56 C51 C52 C53 -4.7(6) . . . . ?
C57 C41 C42 C43 178.0(4) . . . . ?
C58 O10 C57 O9 2.7(10) . . . . ?
C58 O10 C57 C41 -176.8(8) . . . . ?
N5 C59 C60 C61 106.4(5) . . . . ?
N5 C59 C60 C65 -77.6(5) . . . . ?
N5 C66 C67 C68 105.0(5) . . . . ?
N5 C66 C67 C72 -71.9(5) . . . . ?
C59 N5 C66 C67 -133.2(4) . . . . ?
C59 C60 C61 C62 176.2(4) . . . . ?
C59 C60 C65 C64 -176.8(4) . . . . ?
C60 C61 C62 C63 0.4(7) . . . . ?
C61 C60 C65 C64 -0.9(6) . . . . ?
C61 C62 C63 C64 -0.3(7) . . . . ?
C62 C63 C64 C65 -0.4(7) . . . . ?
C63 C64 C65 C60 0.9(6) . . . . ?
C65 C60 C61 C62 0.2(7) . . . . ?
C66 N5 C59 C60 -71.0(5) . . . . ?
C66 C67 C68 C69 -177.3(5) . . . . ?
C66 C67 C72 C71 176.0(5) . . . . ?
C67 C68 C69 C70 1.1(8) . . . . ?
C68 C67 C72 C71 -1.0(7) . . . . ?
C68 C69 C70 C71 -0.5(9) . . . . ?
C69 C70 C71 C72 -0.8(8) . . . . ?
C70 C71 C72 C67 1.6(8) . . . . ?
C72 C67 C68 C69 -0.3(7) . . . . ?
C57A C42 C43 C44 -170.6(9) . . . . ?
C77 O10A C57A C42 -178.0(14) . . . . ?
C77 O10A C57A O9A 4(3) . . . . ?

loop_
_twin_individual_id
_twin_individual_mass_fraction_refined
_oxdiff_twin_reflns_isolated
_oxdiff_twin_reflns_overlapped
_twin_individual_twin_lattice_type
_twin_individual_twin_matrix_11
_twin_individual_twin_matrix_12
_twin_individual_twin_matrix_13
_twin_individual_twin_matrix_21
_twin_individual_twin_matrix_22
_twin_individual_twin_matrix_23
_twin_individual_twin_matrix_31
_twin_individual_twin_matrix_32
_twin_individual_twin_matrix_33
1 0.4875(11) 5631 16398 ref 1.0000 0.0000 0.0000 0.0000 1.0000 0.0000 0.0000 0.0000 1.0000
2 0.5125(11) 5641 16398 nmt -0.9997 -0.0006 -0.0009 -0.0000 -1.0003 0.0005 0.4992 0.6513 0.9998

loop_
_exptl_oxdiff_crystal_face_indexfrac_h
_exptl_oxdiff_crystal_face_indexfrac_k
_exptl_oxdiff_crystal_face_indexfrac_l
_exptl_oxdiff_crystal_face_x
_exptl_oxdiff_crystal_face_y
_exptl_oxdiff_crystal_face_z
1.9307 6.3861 -10.8973 -0.0089 0.0021 1.0000
0.1491 -6.6884 10.8994 0.2466 -0.0862 -0.9653
7.8646 -2.3884 2.0438 0.9417 -0.3329 -0.0497
1.3543 -0.9299 -11.4161 0.1655 0.6940 0.7007
-1.3543 0.9299 11.4161 -0.1655 -0.6940 -0.7007
-1.4102 -9.8620 3.5727 0.1706 0.7096 -0.6837
1.4102 9.8620 -3.5727 -0.1706 -0.7096 0.6837
0.0577 -6.4612 11.0534 0.2293 -0.1102 -0.9671
-1.4304 6.2980 -10.7576 -0.3741 0.1791 0.9100
-6.8807 -3.7297 6.4394 -0.6250 0.2985 -0.7213
